data_2006975
loop_
_publ_author_name
'Barbier, Jacques'
'L\'evy, David'

_publ_section_title
;
Pb~2~Fe~2~Ge~2~O~9~, the Germanate Analogue of the Silicate Mineral
  Melanotekite
;
_journal_name_full 'Acta Crystallographica Section C'
_journal_page_first 02
_journal_page_last 05
_journal_volume 54
_journal_year 1998
_chemical_formula_analytical 'Pb2.01 Fe1.82 Ge2.07 Mg0.11 O8.99'
_chemical_formula_sum 'Fe1.78 Ge2.11 Mg0.11 O9 Pb2'
_chemical_formula_weight 813.67
_space_group_IT_number 60
_space_group_name_Hall '-P 2n 2ab'
_space_group_name_H-M_alt 'P b c n'
_symmetry_cell_setting orthorhombic
_symmetry_space_group_name_Hall '-P 2n 2ab'
_symmetry_space_group_name_H-M 'P b c n'
_cell_angle_alpha 90.00
_cell_angle_beta 90.00
_cell_angle_gamma 90.00
_cell_formula_units_Z 4
_cell_length_a 7.1486(14)
_cell_length_b 11.163(2)
_cell_length_c 10.145(2)
_cell_measurement_temperature 293(2)
_cell_volume 809.6(3)
_diffrn_ambient_temperature 293(2)
_exptl_crystal_density_diffrn 6.675
_cod_original_formula_sum 'Pb2 Fe1.78 Ge2.11 Mg0.11 O9'
_cod_database_code 2006975

loop_
_symmetry_equiv_pos_as_xyz
'x, y, z'
'-x+1/2, -y+1/2, z+1/2'
'-x, y, -z+1/2'
'x+1/2, -y+1/2, -z'
'-x, -y, -z'
'x-1/2, y-1/2, -z-1/2'
'x, -y, z-1/2'
'-x-1/2, y-1/2, z'

loop_
_atom_site_label
_atom_site_fract_x
_atom_site_fract_y
_atom_site_fract_z
_atom_site_U_iso_or_equiv
_atom_site_adp_type
_atom_site_calc_flag
_atom_site_refinement_flags
_atom_site_occupancy
_atom_site_disorder_group
_atom_site_type_symbol
Pb1 .94026(3) .19986(3) .04620(3) .01220(4) Uani d P .910(10) . Pb
Pb2 1.0051(11) .2012(4) .0445(4) .0536(14) Uani d P .090(10) . Pb
Ge .21729(5) -.08545(3) .24996(4) .00676(6) Uani d . 1 . Ge
M1 .0000 .5000 .0000 .00753(12) Uani d SP .893(5) . Fe
M1' .0000 .5000 .0000 .00753(12) Uani d SP .107(5) . Ge
M2 .0000 -.34909(6) .2500 .0071(2) Uani d SP .893(5) . Fe
M2' .0000 -.34909(6) .2500 .0071(2) Uani d SP .107(5) . Mg
O1 .3503(4) .0149(2) .1615(3) .0099(4) Uani d . 1 . O
O2 .3121(5) -.1132(2) .4049(3) .0131(5) Uani d . 1 . O
O3 .1791(4) -.2232(2) .1725(3) .0111(5) Uani d . 1 . O
O4 .0000 -.0109(3) .2500 .0191(9) Uani d S 1 . O
O5 .1191(4) .3561(2) -.0743(3) .0103(4) Uani d . 1 . O

loop_
_atom_site_aniso_label
_atom_site_aniso_U_11
_atom_site_aniso_U_22
_atom_site_aniso_U_33
_atom_site_aniso_U_12
_atom_site_aniso_U_13
_atom_site_aniso_U_23
Pb1 .01686(7) .01011(7) .00963(6) .00126(7) -.00156(7) .00081(7)
Pb2 .128(4) .0196(11) .0135(10) -.029(2) .011(2) -.0004(9)
Ge .00710(10) .00650(10) .00660(10) -.00105(10) .00005(12) .00030(10)
M1 .0099(3) .0067(2) .0060(2) .0001(2) -.0008(2) -.0005(2)
M2 .0092(3) .0065(3) .0055(3) .000 .0002(3) .000
O1 .0115(11) .0088(9) .0094(10) -.0030(8) .0029(9) -.0004(8)
O2 .0206(14) .0104(10) .0084(10) -.0035(9) -.0051(10) .0017(8)
O3 .0164(13) .0074(9) .0096(10) -.0032(8) .0019(10) -.0010(7)
O4 .008(2) .0099(14) .039(3) .000 .001(2) .000
O5 .0097(11) .0121(10) .0093(10) .0008(9) -.0004(9) .0011(8)

loop_
_geom_bond_atom_site_label_1
_geom_bond_atom_site_label_2
_geom_bond_site_symmetry_2
_geom_bond_distance
_geom_bond_publ_flag
Pb1 O2 6_666 2.333(3) yes
Pb1 O3 5_655 2.391(3) yes
Pb1 O5 4 2.396(3) yes
Pb1 O5 1_655 2.484(3) yes
Pb1 O4 1_655 3.161(3) yes
Pb1 O2 7_655 3.171(3) yes
Pb1 O3 8_765 3.127(3) yes
Pb1 Pb2 1_555 .464(7) yes
Pb1 Pb2 4_455 3.427(7) yes
Pb2 O5 1_655 2.259(5) yes
Pb2 O2 6_666 2.542(7) yes
Pb2 O3 5_655 2.577(7) yes
Pb2 O3 8_765 2.737(8) yes
Pb2 O4 1_655 3.155(3) yes
Pb2 O2 7_655 2.791(3) yes
Pb2 O3 8_765 2.737(3) yes
Ge O1 . 1.722(3) yes
Ge O2 . 1.739(3) yes
Ge O3 . 1.748(3) yes
Ge O4 . 1.762(2) yes
M1 O1 8_665 1.964(3) yes
M1 O1 4_455 1.964(3) yes
M1 O5 . 1.969(3) yes
M1 O5 5_565 1.969(3) yes
M1 O2 2_554 2.082(3) yes
M1 O2 6_566 2.082(3) yes
M2 O5 7_556 1.977(3) yes
M2 O5 5 1.977(3) yes
M2 O3 . 2.058(3) yes
M2 O3 3 2.058(3) yes
M2 O1 6_556 2.063(3) yes
M2 O1 8_655 2.063(3) yes
O1 M1 4 1.964(3) no
O1 M2 6_666 2.063(3) no
O2 M1 2 2.082(3) no
O2 Pb1 6_556 2.333(3) no
O2 Pb2 6_556 2.542(7) no
O3 Pb1 5_655 2.391(3) no
O3 Pb2 5_655 2.577(7) no
O3 Pb2 8_755 2.737(8) no
O4 Ge . 1.762(2) yes
O4 Ge 3_555 1.762(2) yes
O4 Pb1 1_4555 3.161(3) yes
O4 Pb1 3_655 3.161(3) yes
O4 Pb2 1_4555 3.155(3) yes
O4 Pb2 3_655 3.155(3) yes
O5 M2 5 1.977(3) no
O5 Pb2 1_455 2.259(5) no
O5 Pb1 4_455 2.396(3) no
O5 Pb1 1_455 2.484(3) no
